data_4104471
loop_
_publ_author_name
'Daisuke Uraguchi'
'Daisuke Nakashima'
'Takashi Ooi'

_publ_section_title
;
 Chiral Arylaminophosphonium Barfates as a New Class of Charged Br\/onsted
 Acid for the Enantioselective Activation of Nonionic Lewis Bases
;
_journal_name_full 'Journal of the American Chemical Society'
_journal_page_first 7242
_journal_page_last 7243
_journal_paper_doi 10.1021/ja903271t
_journal_volume 131
_journal_year 2009
_chemical_formula_sum 'C58 H54 Cl N4 O3 P'
_chemical_formula_weight 921.47
_chemical_name_systematic
; 
 ? 
;
_space_group_IT_number 4
_symmetry_cell_setting monoclinic
_symmetry_space_group_name_Hall 'P 2yb'
_symmetry_space_group_name_H-M 'P 1 21 1'
_atom_sites_solution_hydrogens geom
_atom_sites_solution_primary direct
_atom_sites_solution_secondary difmap
_audit_creation_method SHELXL-97
_cell_angle_alpha 90.00
_cell_angle_beta 111.634(4)
_cell_angle_gamma 90.00
_cell_formula_units_Z 2
_cell_length_a 11.322(2)
_cell_length_b 19.295(3)
_cell_length_c 11.910(2)
_cell_measurement_reflns_used 7201
_cell_measurement_temperature 153(2)
_cell_measurement_theta_max 28.30
_cell_measurement_theta_min 2.37
_cell_volume 2418.6(7)
_computing_cell_refinement 'Bruker SMART'
_computing_data_collection 'Bruker SMART'
_computing_data_reduction 'Bruker SAINT'
_computing_molecular_graphics 'Bruker SHELXTL'
_computing_publication_material 'Bruker SHELXTL'
_computing_structure_refinement 'SHELXL-97 (Sheldrick, 1997)'
_computing_structure_solution 'SHELXS-97 (Sheldrick, 1990)'
_diffrn_ambient_temperature 153(2)
_diffrn_detector_area_resol_mean 8.366
_diffrn_measured_fraction_theta_full 0.990
_diffrn_measured_fraction_theta_max 0.990
_diffrn_measurement_device_type 'CCD area detector'
_diffrn_measurement_method 'phi and omega scans'
_diffrn_radiation_monochromator graphite
_diffrn_radiation_source 'fine-focus sealed tube'
_diffrn_radiation_type MoK\a
_diffrn_radiation_wavelength 0.71073
_diffrn_reflns_av_R_equivalents 0.0354
_diffrn_reflns_av_sigmaI/netI 0.0550
_diffrn_reflns_limit_h_max 13
_diffrn_reflns_limit_h_min -15
_diffrn_reflns_limit_k_max 25
_diffrn_reflns_limit_k_min -19
_diffrn_reflns_limit_l_max 14
_diffrn_reflns_limit_l_min -15
_diffrn_reflns_number 18429
_diffrn_reflns_theta_full 28.43
_diffrn_reflns_theta_max 28.43
_diffrn_reflns_theta_min 1.84
_exptl_absorpt_coefficient_mu 0.162
_exptl_absorpt_correction_T_max 0.9379
_exptl_absorpt_correction_T_min 0.8948
_exptl_absorpt_correction_type empirical
_exptl_crystal_colour colorless
_exptl_crystal_density_diffrn 1.265
_exptl_crystal_description prism
_exptl_crystal_F_000 972
_exptl_crystal_size_max 0.70
_exptl_crystal_size_mid 0.50
_exptl_crystal_size_min 0.40
_refine_diff_density_max 0.436
_refine_diff_density_min -0.242
_refine_diff_density_rms 0.054
_refine_ls_abs_structure_details 'Flack H D (1983), Acta Cryst. A39, 876-881'
_refine_ls_abs_structure_Flack 0.00(5)
_refine_ls_extinction_method none
_refine_ls_goodness_of_fit_ref 1.038
_refine_ls_hydrogen_treatment mixed
_refine_ls_matrix_type full
_refine_ls_number_parameters 626
_refine_ls_number_reflns 10862
_refine_ls_number_restraints 1
_refine_ls_restrained_S_all 1.038
_refine_ls_R_factor_all 0.0482
_refine_ls_R_factor_gt 0.0443
_refine_ls_shift/su_max 0.000
_refine_ls_shift/su_mean 0.000
_refine_ls_structure_factor_coef Fsqd
_refine_ls_weighting_details 'calc w=1/[\s^2^(Fo^2^)+(0.0632P)^2^+0.3269P] where P=(Fo^2^+2Fc^2^)/3'
_refine_ls_weighting_scheme calc
_refine_ls_wR_factor_gt 0.1118
_refine_ls_wR_factor_ref 0.1151
_reflns_number_gt 10051
_reflns_number_total 10862
_reflns_threshold_expression >2sigma(I)
_cod_data_source_file ja903271t_si_002.cif
_cod_data_source_block 1b_Cl_3EtOH
_cod_original_cell_volume 2418.5(7)
_cod_database_code 4104471

loop_
_symmetry_equiv_pos_as_xyz
'x, y, z'
'-x, y+1/2, -z'

loop_
_atom_site_label
_atom_site_type_symbol
_atom_site_fract_x
_atom_site_fract_y
_atom_site_fract_z
_atom_site_U_iso_or_equiv
_atom_site_adp_type
_atom_site_occupancy
_atom_site_symmetry_multiplicity
_atom_site_calc_flag
_atom_site_refinement_flags
Cl1 Cl 0.04827(6) 0.31382(3) 0.22657(7) 0.04750(17) Uani 1 1 d .
C1 C 0.60710(17) 0.20835(10) -0.02014(16) 0.0205(3) Uani 1 1 d .
C2 C 0.58386(19) 0.14434(10) -0.08529(17) 0.0232(4) Uani 1 1 d .
C3 C 0.48411(19) 0.14090(11) -0.19363(17) 0.0248(4) Uani 1 1 d .
H3 H 0.4702 0.0991 -0.2389 0.030 Uiso 1 1 calc R
C4 C 0.40099(19) 0.19739(11) -0.24063(17) 0.0242(4) Uani 1 1 d .
C5 C 0.2915(2) 0.19122(12) -0.34681(19) 0.0307(4) Uani 1 1 d .
H5 H 0.2723 0.1480 -0.3878 0.037 Uiso 1 1 calc R
C6 C 0.2129(2) 0.24658(13) -0.39131(19) 0.0349(5) Uani 1 1 d .
H6 H 0.1401 0.2418 -0.4634 0.042 Uiso 1 1 calc R
C7 C 0.2393(2) 0.31050(13) -0.33070(19) 0.0326(4) Uani 1 1 d .
H7 H 0.1837 0.3486 -0.3618 0.039 Uiso 1 1 calc R
C8 C 0.34423(19) 0.31847(11) -0.22729(18) 0.0267(4) Uani 1 1 d .
H8 H 0.3610 0.3621 -0.1874 0.032 Uiso 1 1 calc R
C9 C 0.42871(18) 0.26173(10) -0.17897(16) 0.0218(4) Uani 1 1 d .
C10 C 0.53861(18) 0.26714(10) -0.06991(16) 0.0207(3) Uani 1 1 d .
C11 C 0.6677(2) 0.08300(10) -0.04100(19) 0.0283(4) Uani 1 1 d .
C12 C 0.6807(3) 0.05070(13) 0.0671(2) 0.0425(6) Uani 1 1 d .
H12 H 0.6392 0.0693 0.1167 0.051 Uiso 1 1 calc R
C13 C 0.7542(3) -0.00871(15) 0.1027(3) 0.0676(11) Uani 1 1 d .
H13 H 0.7623 -0.0309 0.1764 0.081 Uiso 1 1 calc R
C14 C 0.8153(3) -0.03551(15) 0.0321(4) 0.0777(14) Uani 1 1 d .
H14 H 0.8656 -0.0761 0.0574 0.093 Uiso 1 1 calc R
C15 C 0.8047(3) -0.00434(17) -0.0746(4) 0.0684(11) Uani 1 1 d .
H15 H 0.8475 -0.0230 -0.1229 0.082 Uiso 1 1 calc R
C16 C 0.7304(3) 0.05483(14) -0.1112(3) 0.0442(6) Uani 1 1 d .
H16 H 0.7223 0.0764 -0.1854 0.053 Uiso 1 1 calc R
C17 C 0.58279(17) 0.35094(9) 0.10123(16) 0.0205(4) Uani 1 1 d .
C18 C 0.60025(17) 0.41963(10) 0.14814(16) 0.0219(4) Uani 1 1 d .
C19 C 0.62407(19) 0.47138(10) 0.08060(18) 0.0253(4) Uani 1 1 d .
H19 H 0.6350 0.5175 0.1108 0.030 Uiso 1 1 calc R
C20 C 0.63292(19) 0.45817(10) -0.03289(18) 0.0244(4) Uani 1 1 d .
C21 C 0.6629(2) 0.51166(11) -0.1001(2) 0.0309(4) Uani 1 1 d .
H21 H 0.6792 0.5572 -0.0677 0.037 Uiso 1 1 calc R
C22 C 0.6688(2) 0.49861(12) -0.2104(2) 0.0325(5) Uani 1 1 d .
H22 H 0.6878 0.5350 -0.2548 0.039 Uiso 1 1 calc R
C23 C 0.6466(2) 0.43123(12) -0.25831(19) 0.0302(4) Uani 1 1 d .
H23 H 0.6531 0.4220 -0.3342 0.036 Uiso 1 1 calc R
C24 C 0.61576(19) 0.37856(11) -0.19677(18) 0.0257(4) Uani 1 1 d .
H24 H 0.5996 0.3335 -0.2312 0.031 Uiso 1 1 calc R
C25 C 0.60758(17) 0.39059(10) -0.08238(17) 0.0215(4) Uani 1 1 d .
C26 C 0.57756(17) 0.33685(10) -0.01428(16) 0.0202(3) Uani 1 1 d .
C27 C 0.58030(19) 0.43884(10) 0.26142(17) 0.0238(4) Uani 1 1 d .
C28 C 0.4654(2) 0.42308(13) 0.2735(2) 0.0323(5) Uani 1 1 d .
H28 H 0.4057 0.3940 0.2156 0.039 Uiso 1 1 calc R
C29 C 0.4375(2) 0.44954(14) 0.3694(2) 0.0382(5) Uani 1 1 d .
H29 H 0.3584 0.4391 0.3763 0.046 Uiso 1 1 calc R
C30 C 0.5245(2) 0.49092(13) 0.4546(2) 0.0365(5) Uani 1 1 d .
H30 H 0.5045 0.5100 0.5189 0.044 Uiso 1 1 calc R
C31 C 0.6408(2) 0.50458(12) 0.44630(19) 0.0338(5) Uani 1 1 d .
H31 H 0.7018 0.5317 0.5067 0.041 Uiso 1 1 calc R
C32 C 0.6691(2) 0.47887(11) 0.35018(18) 0.0277(4) Uani 1 1 d .
H32 H 0.7492 0.4886 0.3450 0.033 Uiso 1 1 calc R
C33 C 0.85277(17) 0.27383(10) 0.42914(16) 0.0211(4) Uani 1 1 d .
C34 C 0.89095(19) 0.34263(11) 0.46143(18) 0.0259(4) Uani 1 1 d .
H34 H 0.9012 0.3734 0.4034 0.031 Uiso 1 1 calc R
C35 C 0.9133(2) 0.36533(11) 0.5754(2) 0.0317(5) Uani 1 1 d .
H35 H 0.9432 0.4112 0.5974 0.038 Uiso 1 1 calc R
C36 C 0.89273(18) 0.32164(12) 0.66168(18) 0.0285(4) Uani 1 1 d .
C37 C 0.9123(2) 0.34541(14) 0.7802(2) 0.0387(5) Uani 1 1 d .
H37 H 0.9410 0.3915 0.8026 0.046 Uiso 1 1 calc R
C38 C 0.8905(2) 0.30316(16) 0.8622(2) 0.0432(6) Uani 1 1 d .
H38 H 0.9073 0.3192 0.9420 0.052 Uiso 1 1 calc R
C39 C 0.8431(2) 0.23566(16) 0.8287(2) 0.0410(5) Uani 1 1 d .
H39 H 0.8251 0.2069 0.8853 0.049 Uiso 1 1 calc R
C40 C 0.8227(2) 0.21129(13) 0.71491(19) 0.0328(5) Uani 1 1 d .
H40 H 0.7891 0.1660 0.6931 0.039 Uiso 1 1 calc R
C41 C 0.85095(18) 0.25244(11) 0.62901(17) 0.0262(4) Uani 1 1 d .
C42 C 0.83811(17) 0.22697(10) 0.51112(16) 0.0226(4) Uani 1 1 d .
C43 C 0.70672(18) 0.13298(10) 0.37817(17) 0.0237(4) Uani 1 1 d .
C44 C 0.6671(2) 0.06279(11) 0.35735(19) 0.0289(4) Uani 1 1 d .
H44 H 0.5946 0.0508 0.2886 0.035 Uiso 1 1 calc R
C45 C 0.7329(2) 0.01276(11) 0.4357(2) 0.0302(4) Uani 1 1 d .
H45 H 0.7036 -0.0338 0.4229 0.036 Uiso 1 1 calc R
C46 C 0.8436(2) 0.02869(11) 0.53556(18) 0.0270(4) Uani 1 1 d .
C47 C 0.9136(2) -0.02342(11) 0.6180(2) 0.0318(5) Uani 1 1 d .
H47 H 0.8850 -0.0701 0.6056 0.038 Uiso 1 1 calc R
C48 C 1.0200(2) -0.00764(12) 0.7138(2) 0.0355(5) Uani 1 1 d .
H48 H 1.0644 -0.0428 0.7690 0.043 Uiso 1 1 calc R
C49 C 1.0647(2) 0.06119(13) 0.7311(2) 0.0341(5) Uani 1 1 d .
H49 H 1.1410 0.0719 0.7968 0.041 Uiso 1 1 calc R
C50 C 0.99967(19) 0.11280(11) 0.65467(18) 0.0279(4) Uani 1 1 d .
H50 H 1.0318 0.1588 0.6674 0.034 Uiso 1 1 calc R
C51 C 0.88505(19) 0.09849(10) 0.55682(17) 0.0235(4) Uani 1 1 d .
C52 C 0.80878(18) 0.15257(10) 0.47901(17) 0.0224(4) Uani 1 1 d .
C53 C 0.0332(2) 0.11462(13) 0.1803(2) 0.0413(6) Uani 1 1 d .
H53A H 0.1214 0.1262 0.1895 0.050 Uiso 1 1 calc R
H53B H 0.0080 0.0724 0.1297 0.050 Uiso 1 1 calc R
C54 C 0.0288(3) 0.09975(18) 0.3028(3) 0.0579(8) Uani 1 1 d .
H54A H 0.0595 0.1403 0.3551 0.087 Uiso 1 1 calc R
H54B H 0.0830 0.0598 0.3387 0.087 Uiso 1 1 calc R
H54C H -0.0588 0.0895 0.2945 0.087 Uiso 1 1 calc R
C55 C 0.2337(2) 0.27900(14) 0.0193(2) 0.0400(5) Uani 1 1 d .
H55A H 0.2965 0.3039 -0.0056 0.048 Uiso 1 1 calc R
H55B H 0.1507 0.3025 -0.0188 0.048 Uiso 1 1 calc R
C56 C 0.2224(4) 0.20650(17) -0.0253(3) 0.0628(9) Uani 1 1 d .
H56A H 0.3025 0.1820 0.0161 0.094 Uiso 1 1 calc R
H56B H 0.2037 0.2066 -0.1125 0.094 Uiso 1 1 calc R
H56C H 0.1536 0.1831 -0.0091 0.094 Uiso 1 1 calc R
C57 C 0.3907(3) 0.19009(19) 0.4069(3) 0.0581(8) Uani 1 1 d .
H57A H 0.4303 0.1503 0.4601 0.070 Uiso 1 1 calc R
H57B H 0.3021 0.1941 0.4030 0.070 Uiso 1 1 calc R
C58 C 0.4606(3) 0.25435(19) 0.4630(3) 0.0645(9) Uani 1 1 d .
H58A H 0.5475 0.2521 0.4641 0.097 Uiso 1 1 calc R
H58B H 0.4632 0.2585 0.5459 0.097 Uiso 1 1 calc R
H58C H 0.4170 0.2947 0.4160 0.097 Uiso 1 1 calc R
H59 H 0.777(2) 0.1921(13) 0.102(2) 0.025(6) Uiso 1 1 d .
H60 H 0.532(3) 0.3011(15) 0.219(2) 0.039(7) Uiso 1 1 d .
H61 H 0.887(3) 0.2731(17) 0.279(3) 0.047(8) Uiso 1 1 d .
H62 H 0.550(2) 0.1800(11) 0.2731(18) 0.011(5) Uiso 1 1 d .
N1 N 0.70754(16) 0.21250(8) 0.09467(14) 0.0203(3) Uani 1 1 d .
N2 N 0.57391(16) 0.29431(8) 0.17484(14) 0.0217(3) Uani 1 1 d .
N3 N 0.83015(15) 0.25314(8) 0.30782(13) 0.0216(3) Uani 1 1 d .
N4 N 0.63181(16) 0.18328(9) 0.29414(15) 0.0233(3) Uani 1 1 d .
O1 O -0.04847(14) 0.17022(8) 0.12058(14) 0.0331(3) Uani 1 1 d .
H1 H -0.0119 0.2081 0.1459 0.050 Uiso 1 1 calc R
O2 O 0.27190(18) 0.28298(11) 0.14792(17) 0.0451(4) Uani 1 1 d .
H2 H 0.2083 0.2916 0.1659 0.068 Uiso 1 1 calc R
O3 O 0.38829(17) 0.17542(10) 0.28781(17) 0.0448(4) Uani 1 1 d .
H3A H 0.3466 0.2063 0.2398 0.067 Uiso 1 1 calc R
P1 P 0.68657(4) 0.23532(2) 0.21769(4) 0.01905(10) Uani 1 1 d .

loop_
_atom_site_aniso_label
_atom_site_aniso_U_11
_atom_site_aniso_U_22
_atom_site_aniso_U_33
_atom_site_aniso_U_23
_atom_site_aniso_U_13
_atom_site_aniso_U_12
Cl1 0.0560(4) 0.0344(3) 0.0714(4) -0.0205(3) 0.0461(3) -0.0172(3)
C1 0.0225(9) 0.0192(9) 0.0207(8) 0.0002(7) 0.0089(7) -0.0010(7)
C2 0.0271(9) 0.0185(9) 0.0247(9) 0.0018(7) 0.0102(7) -0.0014(7)
C3 0.0316(10) 0.0203(9) 0.0226(9) -0.0028(7) 0.0102(7) -0.0033(8)
C4 0.0258(9) 0.0251(10) 0.0221(9) 0.0001(7) 0.0093(7) -0.0029(7)
C5 0.0316(11) 0.0340(12) 0.0252(10) -0.0033(8) 0.0089(8) -0.0066(9)
C6 0.0235(9) 0.0456(14) 0.0279(10) 0.0043(9) 0.0006(8) -0.0029(9)
C7 0.0239(10) 0.0372(12) 0.0325(11) 0.0096(9) 0.0054(8) 0.0064(9)
C8 0.0271(10) 0.0251(10) 0.0274(9) 0.0035(8) 0.0096(7) 0.0039(8)
C9 0.0234(9) 0.0229(9) 0.0203(8) 0.0017(7) 0.0092(7) 0.0011(7)
C10 0.0244(9) 0.0195(9) 0.0193(8) 0.0011(7) 0.0093(7) -0.0002(7)
C11 0.0290(10) 0.0153(9) 0.0340(10) -0.0029(8) 0.0040(8) -0.0021(7)
C12 0.0460(14) 0.0271(12) 0.0431(13) 0.0084(10) 0.0033(11) -0.0061(10)
C13 0.066(2) 0.0290(14) 0.069(2) 0.0175(14) -0.0198(16) -0.0103(14)
C14 0.0566(19) 0.0214(13) 0.106(3) -0.0162(16) -0.0274(19) 0.0126(13)
C15 0.0529(17) 0.0417(17) 0.087(2) -0.0305(17) -0.0015(16) 0.0166(14)
C16 0.0463(14) 0.0306(12) 0.0492(14) -0.0138(11) 0.0101(11) 0.0076(10)
C17 0.0210(8) 0.0176(9) 0.0223(9) 0.0031(7) 0.0074(7) 0.0020(7)
C18 0.0210(8) 0.0221(9) 0.0200(8) -0.0013(7) 0.0046(7) 0.0017(7)
C19 0.0267(9) 0.0185(9) 0.0277(10) -0.0008(7) 0.0063(8) 0.0000(7)
C20 0.0231(9) 0.0216(9) 0.0267(9) 0.0033(7) 0.0072(7) 0.0006(7)
C21 0.0320(11) 0.0219(10) 0.0362(11) 0.0051(8) 0.0094(9) -0.0034(8)
C22 0.0328(11) 0.0301(11) 0.0355(11) 0.0126(9) 0.0136(9) -0.0012(9)
C23 0.0332(11) 0.0330(12) 0.0272(10) 0.0082(8) 0.0146(8) 0.0048(9)
C24 0.0280(10) 0.0254(10) 0.0246(9) 0.0043(7) 0.0109(8) 0.0043(8)
C25 0.0192(8) 0.0213(9) 0.0221(8) 0.0041(7) 0.0055(7) 0.0029(7)
C26 0.0200(8) 0.0174(9) 0.0226(9) 0.0026(7) 0.0071(7) 0.0031(7)
C27 0.0286(10) 0.0186(9) 0.0232(9) 0.0016(7) 0.0083(7) 0.0061(7)
C28 0.0280(10) 0.0351(12) 0.0324(11) -0.0047(9) 0.0095(8) 0.0031(9)
C29 0.0361(12) 0.0449(14) 0.0395(12) 0.0015(10) 0.0207(10) 0.0084(10)
C30 0.0488(14) 0.0375(13) 0.0243(10) 0.0023(9) 0.0149(9) 0.0128(10)
C31 0.0431(12) 0.0301(11) 0.0226(10) -0.0027(8) 0.0058(9) 0.0022(9)
C32 0.0305(10) 0.0240(10) 0.0254(10) 0.0027(8) 0.0066(8) 0.0009(8)
C33 0.0195(8) 0.0224(9) 0.0195(8) 0.0011(7) 0.0050(7) 0.0002(7)
C34 0.0247(9) 0.0222(10) 0.0274(9) 0.0048(7) 0.0055(7) 0.0001(7)
C35 0.0281(10) 0.0235(10) 0.0369(12) -0.0051(9) 0.0044(9) -0.0002(8)
C36 0.0214(9) 0.0346(11) 0.0256(10) -0.0037(8) 0.0039(7) 0.0074(8)
C37 0.0279(10) 0.0489(15) 0.0336(12) -0.0119(10) 0.0045(9) 0.0071(10)
C38 0.0313(11) 0.0706(19) 0.0245(10) -0.0079(11) 0.0067(9) 0.0132(11)
C39 0.0370(12) 0.0624(16) 0.0265(10) 0.0051(11) 0.0150(9) 0.0124(12)
C40 0.0310(11) 0.0420(13) 0.0266(10) 0.0055(9) 0.0121(8) 0.0072(9)
C41 0.0210(9) 0.0329(11) 0.0228(9) 0.0013(7) 0.0057(7) 0.0059(7)
C42 0.0212(8) 0.0250(10) 0.0205(8) 0.0033(7) 0.0066(6) 0.0021(7)
C43 0.0255(9) 0.0222(10) 0.0257(9) 0.0071(7) 0.0121(7) -0.0001(7)
C44 0.0310(10) 0.0262(10) 0.0292(10) 0.0047(8) 0.0106(8) -0.0071(8)
C45 0.0376(11) 0.0199(10) 0.0368(11) 0.0047(8) 0.0182(9) -0.0030(8)
C46 0.0312(10) 0.0247(10) 0.0296(10) 0.0079(8) 0.0167(8) 0.0033(8)
C47 0.0405(12) 0.0235(11) 0.0376(11) 0.0103(8) 0.0218(10) 0.0097(9)
C48 0.0425(13) 0.0295(12) 0.0366(11) 0.0135(9) 0.0170(10) 0.0144(9)
C49 0.0334(11) 0.0366(12) 0.0312(11) 0.0054(9) 0.0104(9) 0.0096(9)
C50 0.0286(10) 0.0274(11) 0.0281(10) 0.0051(8) 0.0107(8) 0.0048(8)
C51 0.0270(9) 0.0236(10) 0.0242(9) 0.0056(7) 0.0143(7) 0.0019(7)
C52 0.0243(9) 0.0226(10) 0.0226(8) 0.0063(7) 0.0114(7) 0.0012(7)
C53 0.0311(11) 0.0337(13) 0.0556(15) -0.0036(11) 0.0119(10) 0.0050(9)
C54 0.0510(16) 0.0564(18) 0.0540(17) 0.0130(14) 0.0048(13) 0.0059(14)
C55 0.0363(12) 0.0390(13) 0.0419(13) 0.0067(10) 0.0110(10) 0.0013(10)
C56 0.096(3) 0.0442(17) 0.0581(18) -0.0047(14) 0.0397(18) -0.0121(17)
C57 0.0637(19) 0.068(2) 0.0493(16) 0.0026(14) 0.0287(14) -0.0173(15)
C58 0.078(2) 0.072(2) 0.0577(18) -0.0083(16) 0.0417(17) -0.0179(18)
N1 0.0206(7) 0.0193(8) 0.0213(7) 0.0014(6) 0.0082(6) 0.0028(6)
N2 0.0254(8) 0.0202(8) 0.0224(8) 0.0034(6) 0.0122(6) 0.0030(6)
N3 0.0221(7) 0.0251(9) 0.0177(7) 0.0027(6) 0.0074(6) -0.0032(6)
N4 0.0188(8) 0.0263(9) 0.0247(8) 0.0081(6) 0.0078(6) -0.0006(6)
O1 0.0303(7) 0.0285(8) 0.0384(8) -0.0044(7) 0.0102(6) 0.0025(6)
O2 0.0375(9) 0.0547(11) 0.0461(9) -0.0043(8) 0.0187(7) 0.0023(8)
O3 0.0362(9) 0.0517(12) 0.0491(10) 0.0010(8) 0.0189(8) -0.0006(8)
P1 0.0204(2) 0.0176(2) 0.0190(2) 0.00331(17) 0.00708(16) 0.00018(17)

loop_
_atom_type_symbol
_atom_type_description
_atom_type_scat_dispersion_real
_atom_type_scat_dispersion_imag
_atom_type_scat_source
C C 0.0033 0.0016 'International Tables Vol C Tables 4.2.6.8 and 6.1.1.4'
H H 0.0000 0.0000 'International Tables Vol C Tables 4.2.6.8 and 6.1.1.4'
N N 0.0061 0.0033 'International Tables Vol C Tables 4.2.6.8 and 6.1.1.4'
P P 0.1023 0.0942 'International Tables Vol C Tables 4.2.6.8 and 6.1.1.4'
Cl Cl 0.1484 0.1585 'International Tables Vol C Tables 4.2.6.8 and 6.1.1.4'
O O 0.0106 0.0060 'International Tables Vol C Tables 4.2.6.8 and 6.1.1.4'

loop_
_geom_angle_atom_site_label_1
_geom_angle_atom_site_label_2
_geom_angle_atom_site_label_3
_geom_angle
C10 C1 N1 119.39(17)
C10 C1 C2 121.03(16)
N1 C1 C2 119.48(16)
C3 C2 C1 118.45(18)
C3 C2 C11 119.55(18)
C1 C2 C11 121.95(17)
C2 C3 C4 122.27(18)
C2 C3 H3 118.9
C4 C3 H3 118.9
C5 C4 C3 121.73(19)
C5 C4 C9 119.44(18)
C3 C4 C9 118.83(17)
C6 C5 C4 120.8(2)
C6 C5 H5 119.6
C4 C5 H5 119.6
C5 C6 C7 120.16(19)
C5 C6 H6 119.9
C7 C6 H6 119.9
C8 C7 C6 120.7(2)
C8 C7 H7 119.6
C6 C7 H7 119.6
C7 C8 C9 120.5(2)
C7 C8 H8 119.8
C9 C8 H8 119.8
C4 C9 C8 118.37(17)
C4 C9 C10 119.06(17)
C8 C9 C10 122.55(18)
C1 C10 C9 119.50(17)
C1 C10 C26 121.56(16)
C9 C10 C26 118.93(17)
C12 C11 C16 118.6(2)
C12 C11 C2 121.5(2)
C16 C11 C2 119.9(2)
C13 C12 C11 120.0(3)
C13 C12 H12 120.0
C11 C12 H12 120.0
C14 C13 C12 120.3(3)
C14 C13 H13 119.8
C12 C13 H13 119.8
C15 C14 C13 120.7(3)
C15 C14 H14 119.6
C13 C14 H14 119.6
C14 C15 C16 119.2(3)
C14 C15 H15 120.4
C16 C15 H15 120.4
C15 C16 C11 121.0(3)
C15 C16 H16 119.5
C11 C16 H16 119.5
C26 C17 C18 121.51(16)
C26 C17 N2 118.28(16)
C18 C17 N2 120.19(16)
C19 C18 C17 118.50(17)
C19 C18 C27 118.50(18)
C17 C18 C27 122.68(17)
C18 C19 C20 121.89(18)
C18 C19 H19 119.1
C20 C19 H19 119.1
C19 C20 C25 119.25(18)
C19 C20 C21 121.53(19)
C25 C20 C21 119.18(18)
C22 C21 C20 121.0(2)
C22 C21 H21 119.5
C20 C21 H21 119.5
C21 C22 C23 119.85(19)
C21 C22 H22 120.1
C23 C22 H22 120.1
C24 C23 C22 120.74(19)
C24 C23 H23 119.6
C22 C23 H23 119.6
C23 C24 C25 120.79(19)
C23 C24 H24 119.6
C25 C24 H24 119.6
C20 C25 C24 118.39(17)
C20 C25 C26 119.00(17)
C24 C25 C26 122.59(17)
C17 C26 C25 119.29(17)
C17 C26 C10 121.09(16)
C25 C26 C10 119.61(16)
C32 C27 C28 118.87(18)
C32 C27 C18 121.02(18)
C28 C27 C18 119.75(18)
C29 C28 C27 120.5(2)
C29 C28 H28 119.7
C27 C28 H28 119.7
C30 C29 C28 120.0(2)
C30 C29 H29 120.0
C28 C29 H29 120.0
C29 C30 C31 120.0(2)
C29 C30 H30 120.0
C31 C30 H30 120.0
C30 C31 C32 120.4(2)
C30 C31 H31 119.8
C32 C31 H31 119.8
C31 C32 C27 120.1(2)
C31 C32 H32 119.9
C27 C32 H32 119.9
C42 C33 C34 121.91(18)
C42 C33 N3 120.48(17)
C34 C33 N3 117.60(17)
C35 C34 C33 120.23(19)
C35 C34 H34 119.9
C33 C34 H34 119.9
C34 C35 C36 121.0(2)
C34 C35 H35 119.5
C36 C35 H35 119.5
C35 C36 C37 121.5(2)
C35 C36 C41 119.23(18)
C37 C36 C41 119.3(2)
C38 C37 C36 121.0(2)
C38 C37 H37 119.5
C36 C37 H37 119.5
C37 C38 C39 120.1(2)
C37 C38 H38 120.0
C39 C38 H38 120.0
C40 C39 C38 120.3(2)
C40 C39 H39 119.9
C38 C39 H39 119.9
C39 C40 C41 121.3(2)
C39 C40 H40 119.4
C41 C40 H40 119.4
C40 C41 C36 117.90(19)
C40 C41 C42 122.8(2)
C36 C41 C42 119.33(18)
C33 C42 C41 117.92(18)
C33 C42 C52 121.40(17)
C41 C42 C52 120.68(17)
C52 C43 C44 121.57(18)
C52 C43 N4 121.03(18)
C44 C43 N4 117.29(18)
C45 C44 C43 120.0(2)
C45 C44 H44 120.0
C43 C44 H44 120.0
C44 C45 C46 121.1(2)
C44 C45 H45 119.4
C46 C45 H45 119.4
C45 C46 C51 119.42(18)
C45 C46 C47 121.6(2)
C51 C46 C47 118.9(2)
C48 C47 C46 121.2(2)
C48 C47 H47 119.4
C46 C47 H47 119.4
C47 C48 C49 119.7(2)
C47 C48 H48 120.1
C49 C48 H48 120.1
C50 C49 C48 120.9(2)
C50 C49 H49 119.6
C48 C49 H49 119.6
C49 C50 C51 120.8(2)
C49 C50 H50 119.6
C51 C50 H50 119.6
C50 C51 C46 118.35(18)
C50 C51 C52 122.34(19)
C46 C51 C52 119.30(18)
C43 C52 C51 118.05(18)
C43 C52 C42 121.57(17)
C51 C52 C42 120.33(17)
O1 C53 C54 112.4(2)
O1 C53 H53A 109.1
C54 C53 H53A 109.1
O1 C53 H53B 109.1
C54 C53 H53B 109.1
H53A C53 H53B 107.9
C53 C54 H54A 109.5
C53 C54 H54B 109.5
H54A C54 H54B 109.5
C53 C54 H54C 109.5
H54A C54 H54C 109.5
H54B C54 H54C 109.5
O2 C55 C56 112.7(2)
O2 C55 H55A 109.1
C56 C55 H55A 109.1
O2 C55 H55B 109.1
C56 C55 H55B 109.1
H55A C55 H55B 107.8
C55 C56 H56A 109.5
C55 C56 H56B 109.5
H56A C56 H56B 109.5
C55 C56 H56C 109.5
H56A C56 H56C 109.5
H56B C56 H56C 109.5
O3 C57 C58 114.9(2)
O3 C57 H57A 108.5
C58 C57 H57A 108.5
O3 C57 H57B 108.5
C58 C57 H57B 108.5
H57A C57 H57B 107.5
C57 C58 H58A 109.5
C57 C58 H58B 109.5
H58A C58 H58B 109.5
C57 C58 H58C 109.5
H58A C58 H58C 109.5
H58B C58 H58C 109.5
C1 N1 P1 123.36(13)
C1 N1 H59 116.8(16)
P1 N1 H59 117.8(16)
C17 N2 P1 119.89(13)
C17 N2 H60 117(2)
P1 N2 H60 117.8(19)
C33 N3 P1 119.43(13)
C33 N3 H61 112.1(18)
P1 N3 H61 120.5(18)
C43 N4 P1 124.23(14)
C43 N4 H62 116.6(14)
P1 N4 H62 118.1(14)
C53 O1 H1 109.5
C55 O2 H2 109.5
C57 O3 H3A 109.5
N3 P1 N4 104.88(8)
N3 P1 N1 102.11(8)
N4 P1 N1 123.33(9)
N3 P1 N2 122.19(9)
N4 P1 N2 100.91(9)
N1 P1 N2 105.17(8)

loop_
_geom_bond_atom_site_label_1
_geom_bond_atom_site_label_2
_geom_bond_distance
C1 C10 1.379(3)
C1 N1 1.422(2)
C1 C2 1.430(3)
C2 C3 1.368(3)
C2 C11 1.487(3)
C3 C4 1.414(3)
C3 H3 0.9500
C4 C5 1.412(3)
C4 C9 1.417(3)
C5 C6 1.366(3)
C5 H5 0.9500
C6 C7 1.404(3)
C6 H6 0.9500
C7 C8 1.369(3)
C7 H7 0.9500
C8 C9 1.428(3)
C8 H8 0.9500
C9 C10 1.433(3)
C10 C26 1.492(3)
C11 C12 1.389(3)
C11 C16 1.392(3)
C12 C13 1.388(4)
C12 H12 0.9500
C13 C14 1.372(6)
C13 H13 0.9500
C14 C15 1.370(6)
C14 H14 0.9500
C15 C16 1.389(4)
C15 H15 0.9500
C16 H16 0.9500
C17 C26 1.382(3)
C17 C18 1.423(3)
C17 N2 1.428(2)
C18 C19 1.370(3)
C18 C27 1.494(3)
C19 C20 1.415(3)
C19 H19 0.9500
C20 C25 1.416(3)
C20 C21 1.422(3)
C21 C22 1.363(3)
C21 H21 0.9500
C22 C23 1.405(3)
C22 H22 0.9500
C23 C24 1.372(3)
C23 H23 0.9500
C24 C25 1.418(3)
C24 H24 0.9500
C25 C26 1.432(3)
C27 C32 1.394(3)
C27 C28 1.394(3)
C28 C29 1.390(3)
C28 H28 0.9500
C29 C30 1.379(4)
C29 H29 0.9500
C30 C31 1.382(4)
C30 H30 0.9500
C31 C32 1.389(3)
C31 H31 0.9500
C32 H32 0.9500
C33 C42 1.385(3)
C33 C34 1.405(3)
C33 N3 1.428(2)
C34 C35 1.358(3)
C34 H34 0.9500
C35 C36 1.414(3)
C35 H35 0.9500
C36 C37 1.421(3)
C36 C41 1.422(3)
C37 C38 1.363(4)
C37 H37 0.9500
C38 C39 1.409(4)
C38 H38 0.9500
C39 C40 1.372(3)
C39 H39 0.9500
C40 C41 1.421(3)
C40 H40 0.9500
C41 C42 1.443(3)
C42 C52 1.491(3)
C43 C52 1.377(3)
C43 C44 1.419(3)
C43 N4 1.427(2)
C44 C45 1.358(3)
C44 H44 0.9500
C45 C46 1.408(3)
C45 H45 0.9500
C46 C51 1.418(3)
C46 C47 1.425(3)
C47 C48 1.354(3)
C47 H47 0.9500
C48 C49 1.409(4)
C48 H48 0.9500
C49 C50 1.367(3)
C49 H49 0.9500
C50 C51 1.415(3)
C50 H50 0.9500
C51 C52 1.450(3)
C53 O1 1.424(3)
C53 C54 1.506(4)
C53 H53A 0.9900
C53 H53B 0.9900
C54 H54A 0.9800
C54 H54B 0.9800
C54 H54C 0.9800
C55 O2 1.432(3)
C55 C56 1.485(4)
C55 H55A 0.9900
C55 H55B 0.9900
C56 H56A 0.9800
C56 H56B 0.9800
C56 H56C 0.9800
C57 O3 1.437(3)
C57 C58 1.490(5)
C57 H57A 0.9900
C57 H57B 0.9900
C58 H58A 0.9800
C58 H58B 0.9800
C58 H58C 0.9800
N1 P1 1.6289(16)
N1 H59 0.85(3)
N2 P1 1.6440(17)
N2 H60 0.84(3)
N3 P1 1.6206(16)
N3 H61 0.92(3)
N4 P1 1.6242(16)
N4 H62 0.86(2)
O1 H1 0.8400
O2 H2 0.8400
O3 H3A 0.8400

loop_
_geom_hbond_atom_site_label_D
_geom_hbond_atom_site_label_H
_geom_hbond_atom_site_label_A
_geom_hbond_distance_DH
_geom_hbond_distance_HA
_geom_hbond_distance_DA
_geom_hbond_angle_DHA
_geom_hbond_site_symmetry_A
O3 H3A O2 0.84 1.85 2.683(3) 171.9 .
O2 H2 Cl1 0.84 2.23 3.0645(19) 176.1 .
O1 H1 Cl1 0.84 2.25 3.0742(17) 166.9 .
N4 H62 O3 0.86(2) 1.91(2) 2.734(2) 159.4(19) .
N3 H61 Cl1 0.92(3) 2.28(3) 3.1887(17) 172(3) 1_655
N1 H59 O1 0.85(3) 1.96(3) 2.786(2) 165(2) 1_655
